data_2208024
loop_
_publ_author_name
'K. Palani'
'M. N. Ponnuswamy'
'P. Jaisankar'
'P. C. Srinivasan'
'M. Nethaji'

_publ_section_title
;
 3-Chloro-1-phenylsulfonyl-1<i>H</i>-indole-2-carbaldehyde
;
_journal_coeditor_code CV6621
_journal_issue 2
_journal_name_full 'Acta Crystallographica Section E'
_journal_page_first o437
_journal_page_last o439
_journal_paper_doi 10.1107/S160053680504300X
_journal_volume 62
_journal_year 2006
_chemical_formula_iupac 'C15 H10 Cl N O3 S'
_chemical_formula_moiety 'C15 H10 Cl N O3 S'
_chemical_formula_sum 'C15 H10 Cl N O3 S'
_chemical_formula_weight 319.75
_chemical_name_systematic
;
3-Chloro-1-phenylsulfonyl-1H-indole-2-carbaldehyde
;
_space_group_IT_number 2
_symmetry_cell_setting triclinic
_symmetry_space_group_name_Hall '-P 1'
_symmetry_space_group_name_H-M 'P -1'
_atom_sites_solution_hydrogens geom
_atom_sites_solution_primary direct
_atom_sites_solution_secondary difmap
_audit_creation_method SHELXL97
_cell_angle_alpha 79.433(4)
_cell_angle_beta 82.145(4)
_cell_angle_gamma 69.839(4)
_cell_formula_units_Z 2
_cell_length_a 8.048(2)
_cell_length_b 9.568(3)
_cell_length_c 9.931(3)
_cell_measurement_reflns_used 2805
_cell_measurement_temperature 293(2)
_cell_measurement_theta_max 27.12
_cell_measurement_theta_min 2.09
_cell_volume 703.4(4)
_computing_cell_refinement 'SAINT (Bruker, 2001)'
_computing_data_collection 'SMART (Bruker, 2001)'
_computing_data_reduction SAINT
_computing_molecular_graphics 'ZORTEP (Zsolnai, 1997)'
_computing_publication_material 'PLATON (Spek, 2003)'
_computing_structure_refinement 'SHELXL97 (Sheldrick, 1997)'
_computing_structure_solution 'SHELXS97 (Sheldrick, 1997)'
_diffrn_ambient_temperature 293(2)
_diffrn_measured_fraction_theta_full 0.991
_diffrn_measured_fraction_theta_max 0.903
_diffrn_measurement_device_type 'Bruker SMART APEX area-detector'
_diffrn_measurement_method \w
_diffrn_radiation_monochromator graphite
_diffrn_radiation_source 'fine-focus sealed tube'
_diffrn_radiation_type MoK\a
_diffrn_radiation_wavelength 0.71073
_diffrn_reflns_av_R_equivalents 0.0151
_diffrn_reflns_av_sigmaI/netI 0.0238
_diffrn_reflns_limit_h_max 10
_diffrn_reflns_limit_h_min -10
_diffrn_reflns_limit_k_max 12
_diffrn_reflns_limit_k_min -12
_diffrn_reflns_limit_l_max 12
_diffrn_reflns_limit_l_min -12
_diffrn_reflns_number 5482
_diffrn_reflns_theta_full 25.00
_diffrn_reflns_theta_max 27.12
_diffrn_reflns_theta_min 2.09
_diffrn_standards_number 0
_exptl_absorpt_coefficient_mu 0.428
_exptl_absorpt_correction_T_max 0.922
_exptl_absorpt_correction_T_min 0.902
_exptl_absorpt_correction_type multi-scan
_exptl_absorpt_process_details '(SADABS; Sheldrick, 1996)'
_exptl_crystal_colour yellow
_exptl_crystal_density_diffrn 1.510
_exptl_crystal_density_method 'not measured'
_exptl_crystal_description block
_exptl_crystal_F_000 328
_exptl_crystal_size_max 0.26
_exptl_crystal_size_mid 0.20
_exptl_crystal_size_min 0.19
_refine_diff_density_max 0.416
_refine_diff_density_min -0.478
_refine_ls_extinction_method none
_refine_ls_goodness_of_fit_ref 1.031
_refine_ls_hydrogen_treatment constr
_refine_ls_matrix_type full
_refine_ls_number_parameters 190
_refine_ls_number_reflns 2805
_refine_ls_number_restraints 0
_refine_ls_restrained_S_all 1.031
_refine_ls_R_factor_all 0.0706
_refine_ls_R_factor_gt 0.0554
_refine_ls_shift/su_max 0.000
_refine_ls_shift/su_mean 0.000
_refine_ls_structure_factor_coef Fsqd
_refine_ls_weighting_details 'w = 1/[\s^2^(Fo^2^)+(0.0754P)^2^+0.2825P] where P=(Fo^2^+2Fc^2^)/3'
_refine_ls_weighting_scheme calc
_refine_ls_wR_factor_gt 0.1344
_refine_ls_wR_factor_ref 0.1444
_reflns_number_gt 2240
_reflns_number_total 2805
_reflns_threshold_expression I>2\s(I)
_cod_data_source_file cv6621.cif
_cod_data_source_block I
_cod_depositor_comments
;
The following automatic conversions were performed:
'_symmetry_cell_setting' value 'Triclinic' changed to 'triclinic'
according to '/home/saulius/struct/CIF-dictionaries/cif_core.dic'
dictionary named 'cif_core.dic' version 2.4.1 from 2010-06-29.

Automatic conversion script
Id: cif_fix_enum 1527 2010-12-29 10:47:43Z saulius 

The following automatic conversions were performed:

'_symmetry_cell_setting' value 'Triclinic' changed to 'triclinic'
according to /home/saulius/struct/CIF-dictionaries/cif_core.dic
dictionary named 'cif_core.dic' version 2.4.1 from 2010-06-29.

Automatic conversion script
Id: cif_fix_values 1715 2011-07-08 13:25:40Z adriana 
;
_cod_original_cell_volume 703.5(4)
_cod_database_code 2208024
_cod_database_fobs_code 2208024

loop_
_symmetry_equiv_pos_as_xyz
'x, y, z'
'-x, -y, -z'

loop_
_atom_site_label
_atom_site_fract_x
_atom_site_fract_y
_atom_site_fract_z
_atom_site_U_iso_or_equiv
_atom_site_adp_type
_atom_site_calc_flag
_atom_site_refinement_flags
_atom_site_occupancy
_atom_site_type_symbol
C2 0.2791(3) 0.1652(3) 0.4636(3) 0.0535(6) Uani d . 1 C
C3 0.2275(4) 0.0519(4) 0.5400(3) 0.0635(8) Uani d . 1 C
C4 0.2635(4) -0.0677(3) 0.4643(3) 0.0609(7) Uani d . 1 C
C5 0.3422(3) -0.0265(3) 0.3360(3) 0.0496(6) Uani d . 1 C
C6 0.3936(4) -0.1199(3) 0.2364(4) 0.0711(9) Uani d . 1 C
H6 0.4466 -0.0922 0.1512 0.085 Uiso calc R 1 H
C7 0.3633(6) -0.2544(4) 0.2679(6) 0.1046(16) Uani d . 1 C
H7 0.3951 -0.3184 0.2018 0.126 Uiso calc R 1 H
C8 0.2868(7) -0.2994(5) 0.3952(8) 0.124(2) Uani d . 1 C
H8 0.2694 -0.3925 0.4128 0.149 Uiso calc R 1 H
C9 0.2373(5) -0.2086(5) 0.4939(5) 0.1006(14) Uani d . 1 C
H9 0.1870 -0.2388 0.5794 0.121 Uiso calc R 1 H
C10 0.1341(3) 0.2839(3) 0.1389(2) 0.0504(6) Uani d . 1 C
C11 0.1035(4) 0.2051(4) 0.0464(3) 0.0639(7) Uani d . 1 C
H11 0.1957 0.1287 0.0101 0.077 Uiso calc R 1 H
C12 -0.0669(5) 0.2430(4) 0.0098(4) 0.0786(9) Uani d . 1 C
H12 -0.0904 0.1923 -0.0529 0.094 Uiso calc R 1 H
C13 -0.2031(4) 0.3553(4) 0.0651(3) 0.0754(9) Uani d . 1 C
H13 -0.3183 0.3787 0.0409 0.090 Uiso calc R 1 H
C14 -0.1693(4) 0.4322(4) 0.1553(3) 0.0742(9) Uani d . 1 C
H14 -0.2616 0.5087 0.1914 0.089 Uiso calc R 1 H
C15 0.0007(4) 0.3971(3) 0.1933(3) 0.0612(7) Uani d . 1 C
H15 0.0241 0.4494 0.2547 0.073 Uiso calc R 1 H
C16 0.2872(5) 0.3004(4) 0.5074(4) 0.0846(11) Uani d . 1 C
H16 0.3719 0.3429 0.4633 0.102 Uiso calc R 1 H
N1 0.3581(3) 0.1163(2) 0.3357(2) 0.0462(5) Uani d . 1 N
O1 0.4748(3) 0.1552(3) 0.0924(2) 0.0756(6) Uani d . 1 O
O2 0.3727(3) 0.3662(2) 0.2250(2) 0.0782(7) Uani d . 1 O
O3 0.1892(5) 0.3578(4) 0.5973(4) 0.1416(14) Uani d . 1 O
Cl1 0.14732(14) 0.04338(16) 0.70804(9) 0.1214(5) Uani d . 1 Cl
S1 0.35042(9) 0.23745(8) 0.18862(6) 0.0546(2) Uani d . 1 S

loop_
_atom_site_aniso_label
_atom_site_aniso_U_11
_atom_site_aniso_U_22
_atom_site_aniso_U_33
_atom_site_aniso_U_12
_atom_site_aniso_U_13
_atom_site_aniso_U_23
C2 0.0519(14) 0.0590(16) 0.0443(13) -0.0064(12) -0.0095(11) -0.0137(12)
C3 0.0490(15) 0.087(2) 0.0414(14) -0.0119(14) -0.0022(11) 0.0020(14)
C4 0.0494(15) 0.0625(17) 0.0656(17) -0.0193(13) -0.0117(13) 0.0106(14)
C5 0.0449(13) 0.0461(13) 0.0568(14) -0.0122(11) -0.0101(11) -0.0059(11)
C6 0.0677(18) 0.0603(18) 0.086(2) -0.0076(15) -0.0232(16) -0.0250(16)
C7 0.099(3) 0.054(2) 0.168(5) -0.005(2) -0.063(3) -0.034(3)
C8 0.115(4) 0.051(2) 0.219(7) -0.034(2) -0.071(4) 0.005(3)
C9 0.082(2) 0.085(3) 0.129(3) -0.043(2) -0.025(2) 0.040(3)
C10 0.0560(14) 0.0565(15) 0.0406(12) -0.0271(12) -0.0031(11) 0.0040(11)
C11 0.0641(17) 0.0726(19) 0.0588(17) -0.0241(15) -0.0101(13) -0.0115(14)
C12 0.083(2) 0.093(2) 0.072(2) -0.040(2) -0.0249(18) -0.0047(18)
C13 0.0557(17) 0.099(3) 0.068(2) -0.0314(18) -0.0125(15) 0.0146(18)
C14 0.0619(18) 0.084(2) 0.0619(18) -0.0109(16) -0.0018(15) -0.0008(16)
C15 0.0665(18) 0.0648(17) 0.0495(15) -0.0201(14) -0.0053(13) -0.0037(13)
C16 0.098(3) 0.076(2) 0.076(2) -0.0030(19) -0.0307(19) -0.0353(18)
N1 0.0520(11) 0.0481(11) 0.0403(10) -0.0181(9) -0.0029(9) -0.0083(9)
O1 0.0578(11) 0.1164(18) 0.0498(11) -0.0316(12) 0.0096(9) -0.0094(11)
O2 0.0905(15) 0.0704(13) 0.0917(16) -0.0533(12) -0.0251(12) 0.0092(11)
O3 0.149(3) 0.136(3) 0.133(3) -0.001(2) -0.012(2) -0.095(2)
Cl1 0.0857(7) 0.1953(13) 0.0452(5) -0.0163(7) 0.0098(4) 0.0071(6)
S1 0.0553(4) 0.0673(5) 0.0466(4) -0.0323(3) -0.0037(3) 0.0020(3)

loop_
_atom_type_symbol
_atom_type_description
_atom_type_scat_dispersion_real
_atom_type_scat_dispersion_imag
_atom_type_scat_source
C C 0.0033 0.0016 'International Tables Vol C Tables 4.2.6.8 and 6.1.1.4'
H H 0.0000 0.0000 'International Tables Vol C Tables 4.2.6.8 and 6.1.1.4'
N N 0.0061 0.0033 'International Tables Vol C Tables 4.2.6.8 and 6.1.1.4'
O O 0.0106 0.0060 'International Tables Vol C Tables 4.2.6.8 and 6.1.1.4'
Cl Cl 0.1484 0.1585 'International Tables Vol C Tables 4.2.6.8 and 6.1.1.4'
S S 0.1246 0.1234 'International Tables Vol C Tables 4.2.6.8 and 6.1.1.4'

loop_
_geom_angle_atom_site_label_1
_geom_angle_atom_site_label_2
_geom_angle_atom_site_label_3
_geom_angle
_geom_angle_publ_flag
C3 C2 N1 107.0(2) ?
C3 C2 C16 128.4(3) ?
N1 C2 C16 123.7(3) ?
C2 C3 C4 110.4(2) ?
C2 C3 Cl1 126.3(3) ?
C4 C3 Cl1 123.0(2) ?
C5 C4 C9 119.4(3) yes
C5 C4 C3 107.0(2) ?
C9 C4 C3 133.5(3) ?
C6 C5 C4 121.6(3) yes
C6 C5 N1 130.7(3) ?
C4 C5 N1 107.6(2) ?
C7 C6 C5 117.3(4) ?
C7 C6 H6 121.4 ?
C5 C6 H6 121.4 ?
C6 C7 C8 122.5(4) ?
C6 C7 H7 118.8 ?
C8 C7 H7 118.8 ?
C9 C8 C7 120.5(4) ?
C9 C8 H8 119.8 ?
C7 C8 H8 119.8 ?
C8 C9 C4 118.7(4) ?
C8 C9 H9 120.7 ?
C4 C9 H9 120.7 ?
C15 C10 C11 121.9(3) ?
C15 C10 S1 118.8(2) ?
C11 C10 S1 119.3(2) ?
C12 C11 C10 118.2(3) ?
C12 C11 H11 120.9 ?
C10 C11 H11 120.9 ?
C11 C12 C13 120.6(3) ?
C11 C12 H12 119.7 ?
C13 C12 H12 119.7 ?
C14 C13 C12 120.1(3) ?
C14 C13 H13 119.9 ?
C12 C13 H13 119.9 ?
C13 C14 C15 120.5(3) ?
C13 C14 H14 119.8 ?
C15 C14 H14 119.8 ?
C10 C15 C14 118.7(3) ?
C10 C15 H15 120.7 ?
C14 C15 H15 120.7 ?
O3 C16 C2 122.2(4) ?
O3 C16 H16 118.9 ?
C2 C16 H16 118.9 ?
C5 N1 C2 107.8(2) ?
C5 N1 S1 120.58(16) ?
C2 N1 S1 122.16(17) ?
O1 S1 O2 119.87(14) yes
O1 S1 N1 105.92(13) yes
O2 S1 N1 105.61(12) yes
O1 S1 C10 109.76(13) yes
O2 S1 C10 109.54(13) yes
N1 S1 C10 105.00(10) yes

loop_
_geom_bond_atom_site_label_1
_geom_bond_atom_site_label_2
_geom_bond_distance
_geom_bond_publ_flag
C2 C3 1.358(4) ?
C2 N1 1.425(3) yes
C2 C16 1.463(4) ?
C3 C4 1.410(4) ?
C3 Cl1 1.703(3) ?
C4 C5 1.395(4) ?
C4 C9 1.408(5) ?
C5 C6 1.381(4) ?
C5 N1 1.414(3) yes
C6 C7 1.364(5) ?
C6 H6 0.9300 ?
C7 C8 1.390(7) ?
C7 H7 0.9300 ?
C8 C9 1.357(7) ?
C8 H8 0.9300 ?
C9 H9 0.9300 ?
C10 C15 1.368(4) ?
C10 C11 1.384(4) ?
C10 S1 1.759(3) ?
C11 C12 1.375(4) ?
C11 H11 0.9300 ?
C12 C13 1.377(5) ?
C12 H12 0.9300 ?
C13 C14 1.365(5) ?
C13 H13 0.9300 ?
C14 C15 1.381(4) ?
C14 H14 0.9300 ?
C15 H15 0.9300 ?
C16 O3 1.187(5) ?
C16 H16 0.9300 ?
N1 S1 1.684(2) yes
O1 S1 1.416(2) yes
O2 S1 1.419(2) yes

loop_
_geom_hbond_atom_site_label_D
_geom_hbond_atom_site_label_H
_geom_hbond_atom_site_label_A
_geom_hbond_site_symmetry_A
_geom_hbond_distance_DH
_geom_hbond_distance_HA
_geom_hbond_distance_DA
_geom_hbond_angle_DHA
_geom_hbond_publ_flag
C6 H6 O1 . 0.93 2.41 2.991(8) 120 yes
C16 H16 O2 . 0.93 2.34 2.803(4) 111 yes
C6 H6 O1 2_655 0.93 2.54 3.333(4) 143 yes
C15 H15 O3 2_566 0.93 2.58 3.257(5) 130 yes

loop_
_geom_torsion_atom_site_label_1
_geom_torsion_atom_site_label_2
_geom_torsion_atom_site_label_3
_geom_torsion_atom_site_label_4
_geom_torsion
_geom_torsion_publ_flag
N1 C2 C3 C4 -2.4(3) ?
C16 C2 C3 C4 -171.4(3) ?
N1 C2 C3 Cl1 172.51(19) ?
C16 C2 C3 Cl1 3.5(4) ?
C2 C3 C4 C5 0.5(3) ?
Cl1 C3 C4 C5 -174.54(19) yes
C2 C3 C4 C9 180.0(3) ?
Cl1 C3 C4 C9 4.9(5) ?
C9 C4 C5 C6 0.7(4) ?
C3 C4 C5 C6 -179.8(2) ?
C9 C4 C5 N1 -178.0(2) ?
C3 C4 C5 N1 1.5(3) ?
C4 C5 C6 C7 0.4(4) ?
N1 C5 C6 C7 178.7(3) ?
C5 C6 C7 C8 -1.0(5) ?
C6 C7 C8 C9 0.6(6) ?
C7 C8 C9 C4 0.6(6) ?
C5 C4 C9 C8 -1.2(5) ?
C3 C4 C9 C8 179.5(3) ?
C15 C10 C11 C12 -0.2(4) ?
S1 C10 C11 C12 179.6(2) ?
C10 C11 C12 C13 -0.7(5) ?
C11 C12 C13 C14 1.2(5) ?
C12 C13 C14 C15 -0.8(5) ?
C11 C10 C15 C14 0.6(4) ?
S1 C10 C15 C14 -179.3(2) ?
C13 C14 C15 C10 -0.1(4) ?
C3 C2 C16 O3 -30.1(5) ?
N1 C2 C16 O3 162.5(3) ?
C6 C5 N1 C2 178.5(3) ?
C4 C5 N1 C2 -3.0(3) ?
C6 C5 N1 S1 31.5(4) ?
C4 C5 N1 S1 -149.97(18) ?
C3 C2 N1 C5 3.3(3) ?
C16 C2 N1 C5 173.0(2) ?
C3 C2 N1 S1 149.65(19) ?
C16 C2 N1 S1 -40.7(3) ?
C5 N1 S1 O1 -51.1(2) ?
C2 N1 S1 O1 166.72(19) ?
C5 N1 S1 O2 -179.19(19) ?
C2 N1 S1 O2 38.6(2) ?
C5 N1 S1 C10 65.1(2) ?
C2 N1 S1 C10 -77.2(2) ?
C15 C10 S1 O1 -161.6(2) ?
C11 C10 S1 O1 18.5(3) ?
C15 C10 S1 O2 -28.1(2) ?
C11 C10 S1 O2 152.1(2) ?
C15 C10 S1 N1 84.9(2) ?
C11 C10 S1 N1 -94.9(2) ?

loop_
_cod_related_entry_id
_cod_related_entry_database
_cod_related_entry_code
1 ChemSpider 21126578
